data_7700620
loop_
_publ_author_name
'Gayfulin, Yakov M.'
'Brylev, Konstantin A.'
'Ryzhikov, Maxim R.'
'Samsonenko, Denis G.'
'Kitamura, Noboru'
'Mironov, Yuri V.'

_publ_section_title
;
 Luminescent twelve-nuclear rhenium clusters.
;
_journal_issue 33
_journal_name_full 'Dalton transactions (Cambridge, England : 2003)'
_journal_page_first 12522
_journal_page_last 12530
_journal_paper_doi 10.1039/c9dt02352f
_journal_volume 48
_journal_year 2019
_chemical_absolute_configuration unk
_chemical_formula_sum 'C41 H100 Br9 N5 Re12 S14'
_chemical_formula_weight 4065.68
_space_group_crystal_system hexagonal
_space_group_IT_number 189
_space_group_name_Hall 'P -6 -2'
_space_group_name_H-M_alt 'P -6 2 m'
_symmetry_space_group_name_Hall 'P -6 -2'
_symmetry_space_group_name_H-M 'P -6 2 m'
_atom_sites_solution_primary dual
_atom_sites_solution_secondary difmap
_audit_creation_method SHELXL-2018/3
_audit_update_record
;
2019-05-27 deposited with the CCDC.    2019-07-22 downloaded from the CCDC.
;
_cell_angle_alpha 90
_cell_angle_beta 90
_cell_angle_gamma 120
_cell_formula_units_Z 1
_cell_length_a 11.9994(7)
_cell_length_b 11.9994(7)
_cell_length_c 17.3402(15)
_cell_measurement_reflns_used 1075
_cell_measurement_temperature 130(2)
_cell_measurement_theta_max 26.02
_cell_measurement_theta_min 3.90
_cell_volume 2162.2(3)
_computing_cell_refinement 'CrysAlisPro 1.171.38.46 (Rigaku OD, 2015)'
_computing_data_collection 'CrysAlisPro 1.171.38.46 (Rigaku OD, 2015)'
_computing_data_reduction 'CrysAlisPro 1.171.38.46 (Rigaku OD, 2015)'
_computing_molecular_graphics 'ShelXle (H\"ubschle, 2011)'
_computing_publication_material 'CIFTAB (Sheldrick, 2015)'
_computing_structure_refinement 'SHELXL-2018 (Sheldrick, 2015)'
_computing_structure_solution 'SHELXT-2018 (Sheldrick, 2015)'
_diffrn_ambient_temperature 130(2)
_diffrn_detector 'CCD plate'
_diffrn_detector_area_resol_mean 10.6168
_diffrn_detector_type AtlasS2
_diffrn_measured_fraction_theta_full 0.992
_diffrn_measured_fraction_theta_max 0.992
_diffrn_measurement_device 'four-circle diffractometer'
_diffrn_measurement_device_type 'New Xcalibur, AtlasS2'
_diffrn_measurement_method '\w scans'
_diffrn_radiation_monochromator graphite
_diffrn_radiation_probe x-ray
_diffrn_radiation_source 'fine-focus sealed tube'
_diffrn_radiation_type MoK\a
_diffrn_radiation_wavelength 0.71073
_diffrn_reflns_av_R_equivalents 0.0276
_diffrn_reflns_av_unetI/netI 0.0309
_diffrn_reflns_Laue_measured_fraction_full 0.992
_diffrn_reflns_Laue_measured_fraction_max 0.992
_diffrn_reflns_limit_h_max 14
_diffrn_reflns_limit_h_min -5
_diffrn_reflns_limit_k_max 9
_diffrn_reflns_limit_k_min -13
_diffrn_reflns_limit_l_max 20
_diffrn_reflns_limit_l_min -12
_diffrn_reflns_number 4210
_diffrn_reflns_point_group_measured_fraction_full 0.974
_diffrn_reflns_point_group_measured_fraction_max 0.972
_diffrn_reflns_theta_full 25.242
_diffrn_reflns_theta_max 25.349
_diffrn_reflns_theta_min 3.396
_diffrn_source 'sealed X-ray tube'
_exptl_absorpt_coefficient_mu 21.241
_exptl_absorpt_correction_T_max 1.00000
_exptl_absorpt_correction_T_min 0.32690
_exptl_absorpt_correction_type multi-scan
_exptl_absorpt_process_details
;
CrysAlisPro 1.171.38.46 (Rigaku Oxford Diffraction, 2015)
Empirical absorption correction using spherical harmonics,
implemented in SCALE3 ABSPACK scaling algorithm.
;
_exptl_crystal_colour orange
_exptl_crystal_density_diffrn 3.122
_exptl_crystal_description rod
_exptl_crystal_F_000 1820
_exptl_crystal_preparation Luminescent
_exptl_crystal_recrystallization_method 'Re-crystallisation from solvent: DMF'
_exptl_crystal_size_max 0.22
_exptl_crystal_size_mid 0.05
_exptl_crystal_size_min 0.05
_refine_diff_density_max 0.746
_refine_diff_density_min -0.492
_refine_diff_density_rms 0.082
_refine_ls_abs_structure_details
;
 Refined as an inversion twin.
;
_refine_ls_abs_structure_Flack 0.25(3)
_refine_ls_extinction_method none
_refine_ls_goodness_of_fit_ref 0.869
_refine_ls_hydrogen_treatment undef
_refine_ls_matrix_type full
_refine_ls_number_parameters 41
_refine_ls_number_reflns 1463
_refine_ls_number_restraints 0
_refine_ls_restrained_S_all 0.869
_refine_ls_R_factor_all 0.0493
_refine_ls_R_factor_gt 0.0281
_refine_ls_shift/su_max 0.001
_refine_ls_shift/su_mean 0.000
_refine_ls_structure_factor_coef Fsqd
_refine_ls_weighting_details 'w=1/[\s^2^(Fo^2^)+(0.0350P)^2^] where P=(Fo^2^+2Fc^2^)/3'
_refine_ls_weighting_scheme calc
_refine_ls_wR_factor_gt 0.0605
_refine_ls_wR_factor_ref 0.0655
_reflns_Friedel_coverage 0.709
_reflns_Friedel_fraction_full 0.949
_reflns_Friedel_fraction_max 0.945
_reflns_number_gt 992
_reflns_number_total 1463
_reflns_threshold_expression 'I > 2\s(I)'
_cod_data_source_file c9dt02352f2.cif
_cod_data_source_block gy1129-1_sq
_cod_depositor_comments 'Adding full bibliography for 7700619--7700620.cif.'
_cod_database_code 7700620
_shelx_shelxl_version_number 2018/3
_shelx_space_group_comment
;
The symmetry employed for this shelxl refinement is uniquely defined
by the following loop, which should always be used as a source of
symmetry information in preference to the above space-group names.
They are only intended as comments.
;
_shelx_estimated_absorpt_t_min 0.089
_shelx_estimated_absorpt_t_max 0.416

loop_
_space_group_symop_operation_xyz
'x, y, z'
'-y, x-y, z'
'-x+y, -x, z'
'x, y, -z'
'-y, x-y, -z'
'-x+y, -x, -z'
'y, x, -z'
'x-y, -y, -z'
'-x, -x+y, -z'
'y, x, z'
'x-y, -y, z'
'-x, -x+y, z'

loop_
_atom_site_label
_atom_site_type_symbol
_atom_site_fract_x
_atom_site_fract_y
_atom_site_fract_z
_atom_site_U_iso_or_equiv
_atom_site_adp_type
_atom_site_occupancy
_atom_site_site_symmetry_order
_atom_site_calc_flag
_atom_site_refinement_flags_posn
_atom_site_refinement_flags_adp
_atom_site_refinement_flags_occupancy
Re1 Re 0.87596(6) 0.87596(6) 0.78585(4) 0.0855(3) Uani 1 2 d S T P
Re2 Re 0.87764(6) 1.000000 0.90821(4) 0.0779(3) Uani 1 2 d S T P
S1 S 1.000000 1.000000 0.6778(4) 0.090(3) Uani 1 6 d S T P
S2 S 0.7714(5) 1.000000 0.7911(2) 0.111(2) Uani 1 2 d S T P
S3 S 0.7703(4) 0.7703(4) 0.9031(2) 0.1028(17) Uani 1 2 d S T P
Br1 Br 0.7060(2) 1.000000 1.000000 0.1395(15) Uani 1 4 d S T P
Br2 Br 0.7008(2) 0.7008(2) 0.70129(13) 0.1546(12) Uani 1 2 d S T P
C1 C 1.000000 1.000000 1.000000 0.074(12) Uani 1 12 d S T P

loop_
_atom_site_aniso_label
_atom_site_aniso_U_11
_atom_site_aniso_U_22
_atom_site_aniso_U_33
_atom_site_aniso_U_23
_atom_site_aniso_U_13
_atom_site_aniso_U_12
Re1 0.0826(4) 0.0826(4) 0.0785(5) -0.0052(4) -0.0052(4) 0.0316(5)
Re2 0.0715(4) 0.0882(6) 0.0796(5) 0.000 -0.0007(3) 0.0441(3)
S1 0.099(4) 0.099(4) 0.072(5) 0.000 0.000 0.0494(19)
S2 0.101(3) 0.169(7) 0.083(3) 0.000 -0.016(2) 0.085(3)
S3 0.086(2) 0.086(2) 0.086(3) -0.006(2) -0.006(2) 0.005(4)
Br1 0.1131(16) 0.243(5) 0.106(2) 0.000 0.000 0.121(3)
Br2 0.1415(14) 0.1415(14) 0.1063(17) -0.0188(12) -0.0188(12) 0.015(2)
C1 0.058(15) 0.058(15) 0.11(3) 0.000 0.000 0.029(7)

loop_
_atom_type_symbol
_atom_type_description
_atom_type_scat_dispersion_real
_atom_type_scat_dispersion_imag
_atom_type_scat_source
C C 0.0033 0.0016 'International Tables Vol C Tables 4.2.6.8 and 6.1.1.4'
H H 0.0000 0.0000 'International Tables Vol C Tables 4.2.6.8 and 6.1.1.4'
N N 0.0061 0.0033 'International Tables Vol C Tables 4.2.6.8 and 6.1.1.4'
S S 0.1246 0.1234 'International Tables Vol C Tables 4.2.6.8 and 6.1.1.4'
Br Br -0.2901 2.4595 'International Tables Vol C Tables 4.2.6.8 and 6.1.1.4'
Re Re -1.0185 7.2310 'International Tables Vol C Tables 4.2.6.8 and 6.1.1.4'

loop_
_geom_angle_atom_site_label_1
_geom_angle_atom_site_label_2
_geom_angle_atom_site_label_3
_geom_angle
_geom_angle_site_symmetry_1
_geom_angle_site_symmetry_3
Re1 Re1 Re1 60.0 3_675 2_765
Re1 Re1 Re2 60.102(17) 2_765 2_765
Re1 Re1 Re2 60.103(17) 3_675 .
Re1 Re1 Re2 89.61(2) 3_675 2_765
Re1 Re1 Re2 89.62(2) 2_765 .
Re2 Re1 Re2 58.91(3) 2_765 .
S1 Re1 Re1 57.40(9) . 2_765
S1 Re1 Re1 57.40(9) . 3_675
S1 Re1 Re2 117.44(10) . 2_765
S1 Re1 Re2 117.45(10) . .
S1 Re1 S3 173.47(15) . .
S1 Re1 Br2 93.57(12) . .
S2 Re1 Re1 57.21(7) . 3_675
S2 Re1 Re1 57.21(7) 2_765 2_765
S2 Re1 Re1 117.16(7) . 2_765
S2 Re1 Re1 117.16(7) 2_765 3_675
S2 Re1 Re2 57.54(9) . .
S2 Re1 Re2 57.54(9) 2_765 2_765
S2 Re1 Re2 116.41(9) . 2_765
S2 Re1 Re2 116.41(9) 2_765 .
S2 Re1 S1 89.98(9) . .
S2 Re1 S1 89.98(9) 2_765 .
S2 Re1 S2 172.84(16) . 2_765
S2 Re1 S3 89.62(10) . .
S2 Re1 S3 89.62(10) 2_765 .
S2 Re1 Br2 93.57(8) . .
S2 Re1 Br2 93.57(8) 2_765 .
S3 Re1 Re1 117.27(9) . 2_765
S3 Re1 Re1 117.27(9) . 3_675
S3 Re1 Re2 57.18(9) . .
S3 Re1 Re2 57.18(9) . 2_765
S3 Re1 Br2 92.96(12) . .
Br2 Re1 Re1 135.26(4) . 2_765
Br2 Re1 Re1 135.26(4) . 3_675
Br2 Re1 Re2 135.12(5) . .
Br2 Re1 Re2 135.12(5) . 2_765
Re1 Re2 Re1 59.80(3) . 3_675
Re1 Re2 Re2 145.129(15) . 4_557
Re1 Re2 Re2 145.130(15) 3_675 4_557
Re1 Re2 Br1 136.33(4) . .
Re1 Re2 Br1 136.33(4) 3_675 .
Re2 Re2 Re1 60.545(17) 2_765 .
Re2 Re2 Re1 60.545(17) 3_675 3_675
Re2 Re2 Re1 90.38(2) 2_765 3_675
Re2 Re2 Re1 90.38(2) 3_675 .
Re2 Re2 Re2 60.0 3_675 2_765
Re2 Re2 Re2 90.0 2_765 4_557
Re2 Re2 Re2 90.0 3_675 4_557
Re2 Re2 Br1 133.25(3) 2_765 .
Re2 Re2 Br1 133.25(3) 3_675 .
S2 Re2 Re1 56.91(10) . .
S2 Re2 Re1 56.91(11) . 3_675
S2 Re2 Re2 117.42(11) . 2_765
S2 Re2 Re2 117.42(11) . 3_675
S2 Re2 Re2 147.88(13) . 4_557
S2 Re2 Br1 95.58(14) . .
S3 Re2 Re1 57.41(10) . .
S3 Re2 Re1 57.41(10) 3_675 3_675
S3 Re2 Re1 117.18(10) . 3_675
S3 Re2 Re1 117.18(10) 3_675 .
S3 Re2 Re2 57.86(6) . 2_765
S3 Re2 Re2 57.86(6) 3_675 3_675
S3 Re2 Re2 92.12(10) . 4_557
S3 Re2 Re2 92.12(10) 3_675 4_557
S3 Re2 Re2 117.81(6) . 3_675
S3 Re2 Re2 117.81(6) 3_675 2_765
S3 Re2 S2 89.36(9) . .
S3 Re2 S2 89.36(9) 3_675 .
S3 Re2 S3 173.94(18) . 3_675
S3 Re2 Br1 93.01(8) . .
S3 Re2 Br1 93.01(8) 3_675 .
Br1 Re2 Re2 52.30(4) . 4_557
C1 Re2 Re1 114.41(3) . .
C1 Re2 Re1 114.41(3) . 3_675
C1 Re2 Re2 42.690(18) . 4_557
C1 Re2 Re2 54.043(14) . 2_765
C1 Re2 Re2 54.043(14) . 3_675
C1 Re2 S2 169.43(13) . .
C1 Re2 S3 90.09(8) . .
C1 Re2 S3 90.09(8) . 3_675
C1 Re2 Br1 94.99(5) . .
Re1 S1 Re1 65.20(18) 2_765 .
Re1 S1 Re1 65.20(18) 3_675 .
Re1 S1 Re1 65.20(18) 3_675 2_765
Re1 S2 Re1 65.58(15) . 3_675
Re1 S2 Re2 65.55(12) . .
Re1 S2 Re2 65.55(12) 3_675 .
Re2 S3 Re1 65.41(12) . .
Re2 S3 Re1 65.41(12) 2_765 .
Re2 S3 Re2 64.29(13) 2_765 .
Re2 Br1 Re2 75.40(9) . 4_557
Re2 C1 Re2 71.91(3) . 2_765
Re2 C1 Re2 71.91(3) 2_765 3_675
Re2 C1 Re2 71.91(3) 4_557 5_767
Re2 C1 Re2 71.91(3) 6_677 4_557
Re2 C1 Re2 71.91(3) 6_677 5_767
Re2 C1 Re2 71.92(3) . 3_675
Re2 C1 Re2 94.62(4) . 4_557
Re2 C1 Re2 94.62(4) 2_765 5_767
Re2 C1 Re2 94.62(4) 6_677 3_675
Re2 C1 Re2 140.367(14) . 6_677
Re2 C1 Re2 140.367(14) 3_675 4_557
Re2 C1 Re2 140.367(14) 3_675 5_767
Re2 C1 Re2 140.367(14) 6_677 2_765
Re2 C1 Re2 140.367(15) . 5_767
Re2 C1 Re2 140.367(15) 2_765 4_557

loop_
_geom_bond_atom_site_label_1
_geom_bond_atom_site_label_2
_geom_bond_distance
_geom_bond_site_symmetry_2
_geom_bond_publ_flag
Re1 Re1 2.5780(12) 2_765 yes
Re1 Re1 2.5780(12) 3_675 ?
Re1 Re2 2.5859(8) . yes
Re1 Re2 2.5859(8) 2_765 ?
Re1 S1 2.393(6) . yes
Re1 S2 2.380(5) . yes
Re1 S2 2.380(5) 2_765 ?
Re1 S3 2.396(5) . yes
Re1 Br2 2.563(2) . yes
Re2 Re2 2.5431(12) 2_765 yes
Re2 Re2 2.5431(12) 3_675 ?
Re2 Re2 3.1835(14) 4_557 yes
Re2 S2 2.397(4) . yes
Re2 S3 2.390(4) . yes
Re2 S3 2.390(4) 3_675 ?
Re2 Br1 2.603(2) . yes
Re2 C1 2.1655(7) . yes
